data_4021313
loop_
_publ_author_name
'Gury Zvilichovsky'
'Isra Gbara-Haj-Yahia'

_publ_section_title
;
 Stereoselectivity and Regioselectivity in Nucleophilic Ring
 Opening in Derivatives of 3-Phenylisoxazolo[2,3-a]pyrimidine.
 Unpredicted Dimerization and Ring Transformation.
 Syntheses of Derivatives of Pyrimidinylmethylamine,
 Pyrimidinylmethylamino Acid Amides, and
 \a-Amino-2-pyrimidinylacetamides
;
_journal_name_full 'Journal of Organic Chemistry'
_journal_page_first 4966
_journal_page_last 4973
_journal_paper_doi 10.1021/jo0497196
_journal_volume 69
_journal_year 2004
_chemical_formula_sum 'C14 H15 N3 O2'
_chemical_formula_weight 257.29
_space_group_IT_number 14
_symmetry_cell_setting monoclinic
_symmetry_space_group_name_Hall '-P 2ybc'
_symmetry_space_group_name_H-M 'P 1 21/c 1'
_cell_angle_alpha 90.00
_cell_angle_beta 95.938(3)
_cell_angle_gamma 90.00
_cell_formula_units_Z 4
_cell_length_a 10.728(2)
_cell_length_b 7.7333(15)
_cell_length_c 16.453(3)
_cell_measurement_temperature 200(1)
_cell_volume 1357.7(5)
_diffrn_ambient_temperature 200(2)
_exptl_crystal_density_diffrn 1.259
_cod_depositor_comments
;
The following automatic conversions were performed:
'_symmetry_cell_setting' value 'Monoclinic' changed to 'monoclinic'
according to '/home/saulius/struct/CIF-dictionaries/cif_core.dic'
dictionary named 'cif_core.dic' version 2.4.1 from 2010-06-29.

Automatic conversion script
Id: cif_fix_enum 1527 2010-12-29 10:47:43Z saulius 
;
_cod_original_sg_symbol_H-M 'P 21/c'
_cod_database_code 4021313

loop_
_symmetry_equiv_pos_as_xyz
'x, y, z'
'-x, y+1/2, -z+1/2'
'-x, -y, -z'
'x, -y-1/2, z-1/2'

loop_
_atom_site_label
_atom_site_type_symbol
_atom_site_fract_x
_atom_site_fract_y
_atom_site_fract_z
_atom_site_U_iso_or_equiv
_atom_site_adp_type
_atom_site_occupancy
_atom_site_symmetry_multiplicity
_atom_site_calc_flag
_atom_site_refinement_flags
_atom_site_disorder_assembly
_atom_site_disorder_group
O1 O 0.65970(8) 0.49249(11) 0.99530(6) 0.0301(2) Uani 1 1 d . . .
H1 H 0.7069(19) 0.487(2) 1.0417(12) 0.056(5) Uiso 1 1 d . . .
O2 O 0.65891(8) 0.04215(12) 0.95852(6) 0.0342(2) Uani 1 1 d . . .
N1 N 0.91236(10) 0.24323(13) 0.93255(6) 0.0288(2) Uani 1 1 d . . .
N2 N 0.86439(10) 0.35533(14) 1.06010(6) 0.0302(2) Uani 1 1 d . . .
N3 N 0.50923(11) 0.22406(16) 0.99261(8) 0.0341(3) Uani 1 1 d . . .
H3A H 0.4606(16) 0.138(2) 1.0059(10) 0.043(4) Uiso 1 1 d . . .
H3B H 0.4875(15) 0.328(2) 1.0004(9) 0.034(4) Uiso 1 1 d . . .
C1 C 0.83657(11) 0.31166(15) 0.98195(7) 0.0251(2) Uani 1 1 d . . .
C2 C 1.03044(12) 0.21306(17) 0.96528(8) 0.0316(3) Uani 1 1 d . . .
C3 C 1.06725(12) 0.24915(19) 1.04639(8) 0.0360(3) Uani 1 1 d . . .
H3 H 1.1520(17) 0.228(2) 1.0691(10) 0.042(4) Uiso 1 1 d . . .
C4 C 0.98174(12) 0.32222(19) 1.09309(8) 0.0347(3) Uani 1 1 d . . .
C5 C 0.69952(10) 0.34943(15) 0.95060(7) 0.0247(2) Uani 1 1 d . . .
C6 C 0.61989(11) 0.18864(15) 0.96812(7) 0.0252(2) Uani 1 1 d . . .
C7 C 0.67882(11) 0.39065(18) 0.85944(7) 0.0300(3) Uani 1 1 d . . .
C8 C 0.63819(13) 0.5537(2) 0.83350(9) 0.0404(3) Uani 1 1 d . . .
H8 H 0.6240(16) 0.647(2) 0.8707(11) 0.043(4) Uiso 1 1 d . . .
C9 C 0.61697(15) 0.5905(3) 0.75029(11) 0.0554(5) Uani 1 1 d . . .
H9 H 0.585(2) 0.701(3) 0.7332(14) 0.075(6) Uiso 1 1 d . . .
C10 C 0.63648(15) 0.4661(3) 0.69390(10) 0.0578(5) Uani 1 1 d . . .
H10 H 0.620(2) 0.496(3) 0.6365(14) 0.068(6) Uiso 1 1 d . . .
C11 C 0.67636(15) 0.3039(3) 0.71920(10) 0.0542(5) Uani 1 1 d . . .
H11 H 0.6879(19) 0.211(3) 0.6821(13) 0.065(6) Uiso 1 1 d . . .
C12 C 0.69769(13) 0.2650(2) 0.80184(8) 0.0398(3) Uani 1 1 d . . .
H12 H 0.7243(15) 0.151(2) 0.8187(9) 0.035(4) Uiso 1 1 d . . .
C13 C 1.11904(15) 0.1435(2) 0.90945(11) 0.0439(4) Uani 1 1 d . . .
H13A H 1.082(2) 0.060(3) 0.8725(14) 0.073(6) Uiso 1 1 d . . .
H13B H 1.183(2) 0.090(3) 0.9371(14) 0.080(7) Uiso 1 1 d . . .
H13C H 1.146(2) 0.237(3) 0.8763(14) 0.070(6) Uiso 1 1 d . . .
C14 C 1.01360(17) 0.3703(3) 1.18091(10) 0.0518(4) Uani 1 1 d . . .
H14A H 0.995(5) 0.502(6) 1.191(3) 0.059(12) Uiso 0.50 1 d P . .
H14B H 1.105(3) 0.354(5) 1.198(2) 0.035(8) Uiso 0.50 1 d P . .
H14C H 0.961(3) 0.301(5) 1.214(2) 0.033(8) Uiso 0.50 1 d P . .
H14D H 0.943(3) 0.397(5) 1.2101(19) 0.030(8) Uiso 0.50 1 d P . .
H14E H 1.070(5) 0.470(6) 1.185(3) 0.061(12) Uiso 0.50 1 d P . .
H14F H 1.064(5) 0.269(7) 1.209(3) 0.075(14) Uiso 0.50 1 d P . .

loop_
_atom_site_aniso_label
_atom_site_aniso_U_11
_atom_site_aniso_U_22
_atom_site_aniso_U_33
_atom_site_aniso_U_23
_atom_site_aniso_U_13
_atom_site_aniso_U_12
O1 0.0293(5) 0.0279(4) 0.0329(5) -0.0025(4) 0.0023(4) 0.0031(3)
O2 0.0278(5) 0.0280(5) 0.0474(5) -0.0010(4) 0.0075(4) 0.0023(3)
N1 0.0252(5) 0.0311(5) 0.0296(5) 0.0009(4) 0.0005(4) 0.0024(4)
N2 0.0287(5) 0.0359(6) 0.0256(5) 0.0024(4) 0.0006(4) -0.0041(4)
N3 0.0270(5) 0.0254(5) 0.0513(7) 0.0003(5) 0.0115(5) 0.0004(4)
C1 0.0234(5) 0.0252(6) 0.0262(6) 0.0040(4) 0.0000(4) -0.0014(4)
C2 0.0259(6) 0.0326(6) 0.0360(7) 0.0059(5) 0.0016(5) 0.0004(5)
C3 0.0237(6) 0.0470(8) 0.0360(7) 0.0101(6) -0.0034(5) -0.0032(5)
C4 0.0295(6) 0.0447(7) 0.0285(6) 0.0073(5) -0.0033(5) -0.0073(5)
C5 0.0225(5) 0.0263(6) 0.0251(6) 0.0007(4) 0.0015(4) 0.0023(4)
C6 0.0237(5) 0.0285(6) 0.0226(5) 0.0010(4) -0.0007(4) 0.0009(4)
C7 0.0187(5) 0.0432(7) 0.0278(6) 0.0062(5) 0.0011(4) -0.0012(5)
C8 0.0309(7) 0.0516(9) 0.0390(7) 0.0152(7) 0.0046(6) 0.0068(6)
C9 0.0386(8) 0.0802(13) 0.0471(9) 0.0316(9) 0.0026(7) 0.0083(8)
C10 0.0357(8) 0.1066(16) 0.0304(7) 0.0217(9) -0.0005(6) -0.0028(8)
C11 0.0404(8) 0.0927(14) 0.0294(7) -0.0064(8) 0.0038(6) -0.0061(8)
C12 0.0328(7) 0.0568(9) 0.0295(7) -0.0034(6) 0.0010(5) -0.0002(6)
C13 0.0304(7) 0.0570(10) 0.0443(8) 0.0025(7) 0.0038(6) 0.0124(7)
C14 0.0397(9) 0.0849(14) 0.0287(7) 0.0000(8) -0.0056(6) -0.0081(9)

loop_
_geom_bond_atom_site_label_1
_geom_bond_atom_site_label_2
_geom_bond_distance
_geom_bond_site_symmetry_2
_geom_bond_publ_flag
O1 C5 1.4186(14) . ?
O2 C6 1.2236(15) . ?
N1 C1 1.3186(16) . ?
N1 C2 1.3445(16) . ?
N2 C1 1.3331(16) . ?
N2 C4 1.3430(17) . ?
N3 C6 1.3213(17) . ?
C1 C5 1.5350(16) . ?
C2 C3 1.381(2) . ?
C2 C13 1.489(2) . ?
C3 C4 1.377(2) . ?
C4 C14 1.497(2) . ?
C5 C7 1.5270(16) . ?
C5 C6 1.5524(17) . ?
C7 C12 1.387(2) . ?
C7 C8 1.387(2) . ?
C8 C9 1.394(2) . ?
C9 C10 1.367(3) . ?
C10 C11 1.376(3) . ?
C11 C12 1.388(2) . ?
